data_2206742
loop_
_publ_author_name
'Rodr\'iguez, Ricaurte'
'Nogueras, Manuel'
'Cobo, Justo'
'Low, John N.'
'Glidewell, Christopher'

_publ_section_title
;
 1-(4-Methylphenylsulfonyl)-1<i>H</i>-1,2,3-benzotriazole: sheets built
 from C---H&#x00B7;&#x00B7;&#x00B7;N, C---H&#x00B7;&#x00B7;&#x00B7;O
 and C---H&#x00B7;&#x00B7;&#x00B7;\p(arene) hydrogen bonds
;
_journal_coeditor_code LH6480
_journal_issue 9
_journal_name_full 'Acta Crystallographica Section E'
_journal_page_first o2795
_journal_page_last o2797
_journal_paper_doi 10.1107/S1600536805024219
_journal_volume 61
_journal_year 2005
_chemical_formula_iupac 'C13 H11 N3 O2 S'
_chemical_formula_moiety 'C13 H11 N3 O2 S'
_chemical_formula_sum 'C13 H11 N3 O2 S'
_chemical_formula_weight 273.31
_chemical_name_systematic
;
1-(4-Methylphenylsulfonyl)-1H-1,2,3-benzotriazole
;
_space_group_IT_number 2
_symmetry_cell_setting triclinic
_symmetry_space_group_name_Hall '-P 1'
_symmetry_space_group_name_H-M 'P -1'
_atom_sites_solution_hydrogens geom
_atom_sites_solution_primary direct
_atom_sites_solution_secondary difmap
_cell_angle_alpha 98.614(3)
_cell_angle_beta 104.249(2)
_cell_angle_gamma 102.684(3)
_cell_formula_units_Z 2
_cell_length_a 7.4211(3)
_cell_length_b 9.2176(3)
_cell_length_c 9.7823(3)
_cell_measurement_reflns_used 2825
_cell_measurement_temperature 120(2)
_cell_measurement_theta_max 27.49
_cell_measurement_theta_min 4.07
_cell_volume 617.87(4)
_computing_cell_refinement 'DENZO (Otwinowski & Minor, 1997) and COLLECT'
_computing_data_collection 'COLLECT (Hooft, 1999)'
_computing_data_reduction 'DENZO and COLLECT'
_computing_molecular_graphics 'PLATON (Spek, 2003)'
_computing_publication_material 'SHELXL 97 and PRPKAPPA (Ferguson, 1999)'
_computing_structure_refinement 'OSCAIL and SHELXL97 (Sheldrick, 1997)'
_computing_structure_solution 'OSCAIL (McArdle, 2003) and SHELXS97 (Sheldrick, 1997)'
_diffrn_ambient_temperature 120(2)
_diffrn_detector_area_resol_mean 9.091
_diffrn_measured_fraction_theta_full 0.996
_diffrn_measured_fraction_theta_max 0.996
_diffrn_measurement_device_type 'Bruker--Nonius 95mm CCD camera on \k goniostat'
_diffrn_measurement_method '\f and \w'
_diffrn_radiation_monochromator graphite
_diffrn_radiation_source 'Bruker--Nonius FR91 rotating anode'
_diffrn_radiation_type 'Mo K\a'
_diffrn_radiation_wavelength 0.71073
_diffrn_reflns_av_R_equivalents 0.0361
_diffrn_reflns_av_sigmaI/netI 0.0284
_diffrn_reflns_limit_h_max 9
_diffrn_reflns_limit_h_min -9
_diffrn_reflns_limit_k_max 11
_diffrn_reflns_limit_k_min -11
_diffrn_reflns_limit_l_max 12
_diffrn_reflns_limit_l_min -12
_diffrn_reflns_number 14360
_diffrn_reflns_theta_full 27.49
_diffrn_reflns_theta_max 27.49
_diffrn_reflns_theta_min 4.07
_diffrn_standards_decay_% nil
_exptl_absorpt_coefficient_mu 0.263
_exptl_absorpt_correction_T_max 0.967
_exptl_absorpt_correction_T_min 0.931
_exptl_absorpt_correction_type multi-scan
_exptl_absorpt_process_details '(SADABS; Sheldrick, 2003)'
_exptl_crystal_colour colourless
_exptl_crystal_density_diffrn 1.469
_exptl_crystal_density_method 'not measured'
_exptl_crystal_description needle
_exptl_crystal_F_000 284
_exptl_crystal_size_max 0.42
_exptl_crystal_size_mid 0.18
_exptl_crystal_size_min 0.13
_refine_diff_density_max 0.314
_refine_diff_density_min -0.482
_refine_ls_extinction_method none
_refine_ls_goodness_of_fit_ref 1.052
_refine_ls_hydrogen_treatment constr
_refine_ls_matrix_type full
_refine_ls_number_parameters 173
_refine_ls_number_reflns 2825
_refine_ls_number_restraints 0
_refine_ls_restrained_S_all 1.052
_refine_ls_R_factor_all 0.0470
_refine_ls_R_factor_gt 0.0371
_refine_ls_shift/su_max 0.000
_refine_ls_shift/su_mean 0.000
_refine_ls_structure_factor_coef Fsqd
_refine_ls_weighting_details 'w = 1/[\s^2^(Fo^2^)+(0.0482P)^2^+0.2971P] where P = (Fo^2^+2Fc^2^)/3'
_refine_ls_weighting_scheme calc
_refine_ls_wR_factor_gt 0.0912
_refine_ls_wR_factor_ref 0.0976
_reflns_number_gt 2398
_reflns_number_total 2825
_reflns_threshold_expression I>2\s(I)
_cod_data_source_file lh6480.cif
_cod_data_source_block I
_cod_database_code 2206742

loop_
_symmetry_equiv_pos_as_xyz
'x, y, z'
'-x, -y, -z'

loop_
_atom_site_label
_atom_site_fract_x
_atom_site_fract_y
_atom_site_fract_z
_atom_site_U_iso_or_equiv
_atom_site_adp_type
_atom_site_calc_flag
_atom_site_refinement_flags
_atom_site_occupancy
_atom_site_type_symbol
S1 0.11158(5) 0.24195(4) 0.27755(4) 0.01978(12) Uani d . 1 S
O1 -0.04859(16) 0.12509(12) 0.18262(12) 0.0239(3) Uani d . 1 O
O2 0.09049(17) 0.38368(12) 0.34172(13) 0.0271(3) Uani d . 1 O
N1 0.19364(18) 0.16134(14) 0.41598(13) 0.0192(3) Uani d . 1 N
N2 0.30931(19) 0.25264(15) 0.54843(14) 0.0233(3) Uani d . 1 N
N3 0.36838(19) 0.16548(15) 0.63068(14) 0.0237(3) Uani d . 1 N
C3A 0.2980(2) 0.01522(18) 0.55519(16) 0.0203(3) Uani d . 1 C
C4 0.3228(2) -0.11862(19) 0.59964(17) 0.0243(3) Uani d . 1 C
C5 0.2353(2) -0.25318(19) 0.49941(18) 0.0255(3) Uani d . 1 C
C6 0.1253(2) -0.25627(18) 0.35900(18) 0.0245(3) Uani d . 1 C
C7 0.0970(2) -0.12581(17) 0.31394(17) 0.0219(3) Uani d . 1 C
C7A 0.1871(2) 0.01037(16) 0.41622(16) 0.0181(3) Uani d . 1 C
C11 0.2978(2) 0.27397(17) 0.19644(16) 0.0195(3) Uani d . 1 C
C12 0.2910(2) 0.16746(19) 0.07693(17) 0.0247(3) Uani d . 1 C
C13 0.4358(3) 0.1974(2) 0.01053(17) 0.0283(4) Uani d . 1 C
C14 0.5868(2) 0.3303(2) 0.06199(17) 0.0262(4) Uani d . 1 C
C15 0.5907(2) 0.43337(19) 0.18311(18) 0.0270(4) Uani d . 1 C
C16 0.4467(2) 0.40703(17) 0.25090(17) 0.0233(3) Uani d . 1 C
C141 0.7412(3) 0.3617(2) -0.0133(2) 0.0364(4) Uani d . 1 C
H4 0.3968 -0.1164 0.6946 0.029 Uiso calc R 1 H
H5 0.2493 -0.3462 0.5256 0.031 Uiso calc R 1 H
H6 0.0685 -0.3516 0.2927 0.029 Uiso calc R 1 H
H7 0.0211 -0.1286 0.2195 0.026 Uiso calc R 1 H
H12 0.1892 0.0762 0.0417 0.030 Uiso calc R 1 H
H13 0.4321 0.1260 -0.0716 0.034 Uiso calc R 1 H
H14A 0.8119 0.4697 0.0173 0.055 Uiso calc R 1 H
H14B 0.6814 0.3363 -0.1180 0.055 Uiso calc R 1 H
H14C 0.8307 0.2995 0.0120 0.055 Uiso calc R 1 H
H15 0.6941 0.5235 0.2200 0.032 Uiso calc R 1 H
H16 0.4499 0.4785 0.3328 0.028 Uiso calc R 1 H

loop_
_atom_site_aniso_label
_atom_site_aniso_U_11
_atom_site_aniso_U_22
_atom_site_aniso_U_33
_atom_site_aniso_U_12
_atom_site_aniso_U_13
_atom_site_aniso_U_23
S1 0.0225(2) 0.0162(2) 0.0206(2) 0.00567(15) 0.00558(15) 0.00415(14)
O1 0.0221(5) 0.0214(6) 0.0243(6) 0.0029(4) 0.0020(5) 0.0053(4)
O2 0.0341(6) 0.0182(6) 0.0333(6) 0.0105(5) 0.0144(5) 0.0055(5)
N1 0.0224(6) 0.0159(6) 0.0167(6) 0.0034(5) 0.0042(5) 0.0007(5)
N2 0.0249(7) 0.0224(7) 0.0180(6) 0.0025(5) 0.0052(5) -0.0019(5)
N3 0.0235(7) 0.0278(7) 0.0176(6) 0.0046(6) 0.0056(5) 0.0020(5)
C3A 0.0181(7) 0.0266(8) 0.0168(7) 0.0057(6) 0.0072(6) 0.0035(6)
C4 0.0226(8) 0.0338(9) 0.0217(8) 0.0115(7) 0.0087(6) 0.0121(7)
C5 0.0270(8) 0.0256(8) 0.0313(9) 0.0117(7) 0.0130(7) 0.0135(7)
C6 0.0258(8) 0.0187(7) 0.0291(9) 0.0057(6) 0.0091(7) 0.0043(6)
C7 0.0242(8) 0.0200(8) 0.0192(7) 0.0052(6) 0.0039(6) 0.0024(6)
C7A 0.0189(7) 0.0177(7) 0.0191(7) 0.0049(6) 0.0074(6) 0.0047(6)
C11 0.0224(7) 0.0196(7) 0.0171(7) 0.0062(6) 0.0049(6) 0.0059(6)
C12 0.0279(8) 0.0238(8) 0.0184(7) 0.0052(6) 0.0026(6) 0.0021(6)
C13 0.0335(9) 0.0335(9) 0.0180(8) 0.0117(7) 0.0068(7) 0.0031(7)
C14 0.0265(8) 0.0342(9) 0.0217(8) 0.0111(7) 0.0072(7) 0.0127(7)
C15 0.0257(8) 0.0261(8) 0.0278(9) 0.0036(7) 0.0063(7) 0.0087(7)
C16 0.0276(8) 0.0189(7) 0.0219(8) 0.0051(6) 0.0056(6) 0.0041(6)
C141 0.0321(9) 0.0555(12) 0.0311(9) 0.0170(9) 0.0152(8) 0.0198(9)

loop_
_atom_type_symbol
_atom_type_description
_atom_type_scat_dispersion_real
_atom_type_scat_dispersion_imag
_atom_type_scat_source
C C 0.0033 0.0016 'International Tables Vol C Tables 4.2.6.8 and 6.1.1.4'
H H 0.0000 0.0000 'International Tables Vol C Tables 4.2.6.8 and 6.1.1.4'
N N 0.0061 0.0033 'International Tables Vol C Tables 4.2.6.8 and 6.1.1.4'
O O 0.0106 0.0060 'International Tables Vol C Tables 4.2.6.8 and 6.1.1.4'
S S 0.1246 0.1234 'International Tables Vol C Tables 4.2.6.8 and 6.1.1.4'

loop_
_geom_angle_atom_site_label_1
_geom_angle_atom_site_label_2
_geom_angle_atom_site_label_3
_geom_angle
_geom_angle_publ_flag
N2 N1 S1 119.98(10) y
C7A N1 S1 129.49(11) y
N2 N1 C7A 109.89(12) y
O1 S1 O2 121.89(7) y
O2 S1 N1 105.81(7) no
O1 S1 N1 103.96(6) no
O2 S1 C11 109.56(7) no
O1 S1 C11 109.29(7) no
N1 S1 C11 104.84(7) no
C16 C11 C12 121.61(15) no
C16 C11 S1 119.06(12) no
C12 C11 S1 119.31(12) no
C13 C12 C11 118.56(15) no
C13 C12 H12 120.7 no
C11 C12 H12 120.7 no
C12 C13 C14 121.27(15) no
C12 C13 H13 119.4 no
C14 C13 H13 119.4 no
C15 C14 C13 118.65(15) no
C15 C14 C141 120.97(16) no
C13 C14 C141 120.37(16) no
C14 C141 H14A 109.5 no
C14 C141 H14B 109.5 no
H14A C141 H14B 109.5 no
C14 C141 H14C 109.5 no
H14A C141 H14C 109.5 no
H14B C141 H14C 109.5 no
C16 C15 C14 121.32(15) no
C16 C15 H15 119.3 no
C14 C15 H15 119.3 no
C15 C16 C11 118.58(15) no
C15 C16 H16 120.7 no
C11 C16 H16 120.7 no
N3 N2 N1 108.15(12) no
N2 N3 C3A 109.35(13) no
N3 C3A C7A 108.99(13) no
N3 C3A C4 129.97(14) no
C7A C3A C4 121.03(14) no
C5 C4 C3A 116.89(14) no
C5 C4 H4 121.6 no
C3A C4 H4 121.6 no
C4 C5 C6 121.48(15) no
C4 C5 H5 119.3 no
C6 C5 H5 119.3 no
C7 C6 C5 122.44(15) no
C7 C6 H6 118.8 no
C5 C6 H6 118.8 no
C6 C7 C7A 115.69(14) no
C6 C7 H7 122.2 no
C7A C7 H7 122.2 no
N1 C7A C3A 103.57(13) no
N1 C7A C7 133.95(14) no
C3A C7A C7 122.46(14) no

loop_
_geom_bond_atom_site_label_1
_geom_bond_atom_site_label_2
_geom_bond_distance
_geom_bond_publ_flag
N1 N2 1.390(2) y
N2 N3 1.288(2) y
N3 C3A 1.387(2) y
C3A C7A 1.394(2) y
C7A N1 1.3821(19) y
C3A C4 1.402(2) y
C4 C5 1.375(2) y
C5 C6 1.407(2) y
C6 C7 1.382(2) y
C7 C7A 1.396(2) y
N1 S1 1.6885(13) no
S1 O2 1.4205(11) no
S1 O1 1.4248(11) no
S1 C11 1.7486(15) no
C11 C16 1.389(2) no
C11 C12 1.392(2) no
C12 C13 1.386(2) no
C12 H12 0.95 no
C13 C14 1.395(2) no
C13 H13 0.95 no
C14 C15 1.393(2) no
C14 C141 1.507(2) no
C141 H14A 0.98 no
C141 H14B 0.98 no
C141 H14C 0.98 no
C15 C16 1.387(2) no
C15 H15 0.95 no
C16 H16 0.95 no
C4 H4 0.95 no
C5 H5 0.95 no
C6 H6 0.95 no
C7 H7 0.95 no

loop_
_geom_hbond_atom_site_label_D
_geom_hbond_atom_site_label_H
_geom_hbond_atom_site_label_A
_geom_hbond_site_symmetry_A
_geom_hbond_distance_DH
_geom_hbond_distance_HA
_geom_hbond_distance_DA
_geom_hbond_angle_DHA
_geom_hbond_publ_flag
C4 H4 Cg1 2_656 0.95 2.84 3.641(2) 143 y
C6 H6 O2 1_545 0.95 2.59 3.247(2) 127 y
C12 H12 O1 2_555 0.95 2.48 3.244(2) 137 y
C16 H16 N2 2_666 0.95 2.62 3.299(2) 129 y

loop_
_geom_torsion_atom_site_label_1
_geom_torsion_atom_site_label_2
_geom_torsion_atom_site_label_3
_geom_torsion_atom_site_label_4
_geom_torsion
_geom_torsion_publ_flag
C7A N1 S1 O2 159.42(13) no
N2 N1 S1 O2 -30.75(13) no
C7A N1 S1 O1 29.92(15) no
N2 N1 S1 O1 -160.25(11) no
C7A N1 S1 C11 -84.79(14) no
N2 N1 S1 C11 85.03(12) no
O2 S1 C11 C16 27.59(14) no
O1 S1 C11 C16 163.52(12) no
N1 S1 C11 C16 -85.56(13) no
O2 S1 C11 C12 -150.89(12) no
O1 S1 C11 C12 -14.97(14) no
N1 S1 C11 C12 95.96(13) no
C16 C11 C12 C13 -0.9(2) no
S1 C11 C12 C13 177.53(12) no
C11 C12 C13 C14 0.5(2) no
C12 C13 C14 C15 0.4(3) no
C12 C13 C14 C141 -179.08(15) no
C13 C14 C15 C16 -1.0(2) no
C141 C14 C15 C16 178.45(15) no
C14 C15 C16 C11 0.7(2) no
C12 C11 C16 C15 0.3(2) no
S1 C11 C16 C15 -178.13(12) no
C7A N1 N2 N3 -2.03(16) no
S1 N1 N2 N3 -173.70(10) no
N1 N2 N3 C3A 1.29(16) no
N2 N3 C3A C7A -0.12(17) no
N2 N3 C3A C4 -179.63(15) no
N3 C3A C4 C5 -179.67(15) no
C7A C3A C4 C5 0.9(2) no
C3A C4 C5 C6 -0.2(2) no
C4 C5 C6 C7 -0.7(2) no
C5 C6 C7 C7A 0.9(2) no
N2 N1 C7A C3A 1.86(16) no
S1 N1 C7A C3A 172.49(11) no
N2 N1 C7A C7 -179.17(16) no
S1 N1 C7A C7 -8.5(3) no
N3 C3A C7A N1 -1.08(16) no
C4 C3A C7A N1 178.48(13) no
N3 C3A C7A C7 179.80(13) no
C4 C3A C7A C7 -0.6(2) no
C6 C7 C7A N1 -179.09(16) no
C6 C7 C7A C3A -0.3(2) no

loop_
_cod_related_entry_id
_cod_related_entry_database
_cod_related_entry_code
1 ChemSpider 1154862
